data_2007282
loop_
_publ_author_name
'Aliya K. Nurtaeva'
'Gary Hu '
'Elizabeth M. Holt'

_publ_section_title
;
 Tetraethylammonium Dicopper(I) Triiodide and (18-Crown-6)potassium
 Dicopper(I) Triiodide
;
_journal_issue 5
_journal_name_full 'Acta Crystallographica Section C'
_journal_page_first 597
_journal_page_last 600
_journal_paper_doi 10.1107/S0108270197017496
_journal_volume 54
_journal_year 1998
_chemical_formula_moiety '(C8 H20 N)[Cu2 I3]'
_chemical_formula_sum 'C8 H20 Cu2 I3 N'
_chemical_formula_weight 638.0
_chemical_name_systematic '  Tetraethylammonium Dicopper Triiodide'
_space_group_IT_number 33
_symmetry_cell_setting orthorhombic
_symmetry_space_group_name_Hall 'P 2c -2n'
_symmetry_space_group_name_H-M 'P n a 21'
_cell_angle_alpha 90.0
_cell_angle_beta 90.0
_cell_angle_gamma 90.0
_cell_formula_units_Z 4
_cell_length_a 8.313(5)
_cell_length_b 17.486(7)
_cell_length_c 10.566(5)
_cell_measurement_reflns_used 40
_cell_measurement_temperature 301
_cell_measurement_theta_max 12.364
_cell_measurement_theta_min 4.625
_cell_volume 1535.9(13)
_computing_cell_refinement XSCANS
_computing_data_collection 'XSCANS (Siemens, 1991)'
_computing_data_reduction XSCANS
_computing_molecular_graphics 'XP (Siemens, 1990)'
_computing_structure_refinement SHELXS86
_computing_structure_solution 'SHELXS86 (Sheldrick, 1990)'
_diffrn_ambient_temperature 298
_diffrn_measurement_device 'Syntex P4 four-circle'
_diffrn_measurement_method \q/2\q
_diffrn_radiation_monochromator 'highly oriented graphite crystal'
_diffrn_radiation_source 'fine-focus sealed tube'
_diffrn_radiation_type 'Mo K\a'
_diffrn_radiation_wavelength 0.71073
_diffrn_reflns_av_R_equivalents 0.055
_diffrn_reflns_limit_h_max 11
_diffrn_reflns_limit_h_min -1
_diffrn_reflns_limit_k_max 1
_diffrn_reflns_limit_k_min -24
_diffrn_reflns_limit_l_max 14
_diffrn_reflns_limit_l_min -1
_diffrn_reflns_number 3055
_diffrn_reflns_theta_max 30
_diffrn_reflns_theta_min 1.75
_diffrn_standards_decay_% 0.0001
_diffrn_standards_interval_count 97
_diffrn_standards_number 3
_exptl_absorpt_coefficient_mu 8.765
_exptl_absorpt_correction_T_max 0.416
_exptl_absorpt_correction_T_min 0.207
_exptl_absorpt_correction_type 'psi scan (Sheldrick, 1990)'
_exptl_crystal_colour colourless
_exptl_crystal_density_diffrn 2.758
_exptl_crystal_density_method 'not measured'
_exptl_crystal_description needle
_exptl_crystal_F_000 1168
_exptl_crystal_size_max 0.20
_exptl_crystal_size_mid 0.15
_exptl_crystal_size_min 0.10
_refine_diff_density_max 1.15
_refine_diff_density_min -1.19
_refine_ls_extinction_method none
_refine_ls_goodness_of_fit_ref 1.11
_refine_ls_hydrogen_treatment constr
_refine_ls_matrix_type full
_refine_ls_number_parameters 127
_refine_ls_number_reflns 2577
_refine_ls_R_factor_gt 0.047
_refine_ls_shift/su_max 0.002
_refine_ls_structure_factor_coef F
_refine_ls_weighting_details 'w = 1/[\s^2^(F)+ 0.0008F^2^]'
_refine_ls_weighting_scheme calc
_refine_ls_wR_factor_ref 0.053
_reflns_number_gt 1302
_reflns_number_total 2577
_reflns_threshold_expression F>4.5\s(F)
_cod_data_source_file sx1046.cif
_cod_data_source_block I
_cod_depositor_comments
;
The following automatic conversions were performed:

'_refine_ls_weighting_scheme' value 'w = 1/[\s^2^(F)+ 0.0008F^2^]'
was changed to 'calc'. New tag '_refine_ls_weighting_details' was
created. The value of the new tag was set to 'w = 1/[\s^2^(F)+
0.0008F^2^]'.

Automatic conversion script
Id: cif_fix_values 3143 2015-03-26 13:38:13Z robertas 
;
_cod_original_cell_volume 1536.8(13)
_cod_original_sg_symbol_H-M ' P n a 21'
_cod_original_formula_sum 'C8 H20 Cu2 I3 N1'
_cod_database_code 2007282

loop_
_symmetry_equiv_pos_as_xyz
x,y,z
-x,-y,1/2+z
1/2-x,1/2+y,1/2+z
1/2+x,1/2-y,z

loop_
_atom_site_label
_atom_site_fract_x
_atom_site_fract_y
_atom_site_fract_z
_atom_site_U_iso_or_equiv
_atom_site_adp_type
_atom_site_calc_flag
_atom_site_calc_attached_atom
I(1) -.2334(2) .41480(10) .1250(2) .0560(10) Uani d .
I(2) -.1672(2) .19700(10) -.0099(2) .0510(10) Uani d .
I(3) -.3910(2) .22580(10) .3437 .0530(10) Uani d .
Cu(1) -.1391(4) .2827(2) .2091(4) .0700(10) Uani d .
Cu(2) -.4002(4) .2909(2) .0984(5) .0840(10) Uani d .
N(1) .262(2) .5723(8) .1649(15) .040(5) Uani d .
C(1) .227(3) .5838(15) .030(2) .062(8) Uani d .
H(1A) .3256 .5819 -.0171 .080 Uiso calc R
H(1B) .1829 .6342 .0217 .080 Uiso calc R
C(2) .108(4) .5280(15) -.027(2) .089(11) Uani d .
H(2A) .0849 .5365 -.1142 .080 Uiso calc R
H(2B) .1500 .4749 -.0194 .080 Uiso calc R
H(2C) .0060 .5277 .0198 .080 Uiso calc R
C(3) .331(3) .4931(12) .183(2) .067(9) Uani d .
H(3A) .4174 .4845 .1250 .080 Uiso calc R
H(3B) .2474 .4568 .1648 .080 Uiso calc R
C(4) .383(4) .472(2) .318(2) .097(13) Uani d .
H(4A) .4227 .4211 .3251 .080 Uiso calc R
H(4B) .4678 .5079 .3359 .080 Uiso calc R
H(4C) .2961 .4799 .3761 .080 Uiso calc R
C(5) .374(3) .6295(14) .209(3) .071(9) Uani d .
H(5A) .3891 .6249 .2991 .080 Uiso calc R
H(5B) .3267 .6784 .1925 .080 Uiso calc R
C(6) .542(2) .6261(12) .148(3) .067(8) Uani d .
H(6A) .6093 .6665 .1785 .080 Uiso calc R
H(6B) .5907 .5776 .1655 .080 Uiso calc R
H(6C) .5276 .6316 .0579 .080 Uiso calc R
C(7) .104(3) .582(2) .240(3) .079(10) Uani d .
H(7A) .1299 .5806 .3282 .080 Uiso calc R
H(7B) .0372 .5387 .2209 .080 Uiso calc R
C(8) .011(3) .6522(14) .216(3) .085(10) Uani d .
H(8A) -.0852 .6539 .2653 .080 Uiso calc R
H(8B) .0774 .6955 .2356 .080 Uiso calc R
H(8C) -.0160 .6533 .1273 .080 Uiso calc R

loop_
_atom_site_aniso_label
_atom_site_aniso_U_11
_atom_site_aniso_U_22
_atom_site_aniso_U_33
_atom_site_aniso_U_12
_atom_site_aniso_U_13
_atom_site_aniso_U_23
I(1) .0540(10) .0440(10) .0690(10) -.0060(10) -.0090(10) .0100(10)
I(2) .0410(10) .0640(10) .0480(10) .0040(10) -.0070(10) -.0110(10)
I(3) .0390(10) .0790(10) .0410(10) -.0100(10) -.0050(10) .0120(10)
Cu(1) .051(2) .077(2) .082(2) .040(10) -.025(2) .008(2)
Cu(2) .057(2) .077(2) .119(4) -.0160(10) -.038(2) .016(2)
N(1) .046(9) .040(8) .033(10) .007(7) -.014(8) -.001(7)
C(1) .061(14) .08(2) .041(13) -.030(13) -.019(12) .004(12)
C(2) .13(2) .11(2) .031(13) -.02(2) -.02(2) -.002(15)
C(3) .10(2) .057(12) .050(14) .024(13) .017(15) .001(11)
C(4) .13(3) .11(2) .05(2) .06(2) .01(2) .006(15)
C(5) .09(2) .072(14) .049(14) -.021(14) -.001(15) .004(13)
C(6) .043(11) .079(13) .08(2) -.032(11) -.007(14) -.006(15)
C(7) .051(13) .14(2) .046(15) .00(2) .017(13) -.02(2)
C(8) .061(15) .10(2) .09(2) .03(2) .01(2) .01(2)

loop_
_atom_type_symbol
_atom_type_scat_dispersion_real
_atom_type_scat_dispersion_imag
_atom_type_scat_source
C 0.002 0.002 'International Tables Vol C Tables 4.2.6.8 and 6.1.1.4'
H 0.0 0.0 'International Tables Vol C Tables 4.2.6.8 and 6.1.1.4'
Cu 0.263 1.266 'International Tables Vol C Tables 4.2.6.8 and 6.1.1.4'
I -0.726 1.812 'International Tables Vol C Tables 4.2.6.8 and 6.1.1.4'
N 0.004 0.003 'International Tables Vol C Tables 4.2.6.8 and 6.1.1.4'

loop_
_geom_angle_atom_site_label_1
_geom_angle_atom_site_label_2
_geom_angle_atom_site_label_3
_geom_angle_site_symmetry_3
_geom_angle
_geom_angle_publ_flag
Cu(1) I(1) Cu(2) . 56.90(10) no
Cu(1) I(2) Cu(2) . 52.80(10) no
Cu(1) I(2) Cu(2) 4_555 59.80(10) no
Cu(2) I(2) Cu(2) 4_555 112.3(2) no
Cu(1) I(3) Cu(2) . 52.80(10) no
Cu(1) I(3) Cu(1) 4_455 111.00(10) no
Cu(2) I(3) Cu(1) 4_455 58.90(10) no
I(1) Cu(1) I(2) . 99.80(10) no
I(1) Cu(1) I(3) . 105.80(10) no
I(2) Cu(1) I(3) . 100.10(10) no
I(2) Cu(1) Cu(2) . 64.00(10) no
I(1) Cu(1) I(3) 4_555 119.70(10) no
I(2) Cu(1) I(3) 4_555 120.70(10) no
I(3) Cu(1) I(3) 4_555 108.30(10) no
I(1) Cu(2) I(2) . 99.50(10) no
I(1) Cu(2) I(3) . 102.8(2) no
I(2) Cu(2) I(3) . 96.90(10) no
I(1) Cu(2) I(2) 4_455 116.90(10) no
I(2) Cu(2) I(2) 4_455 118.6(2) no
I(3) Cu(2) I(2) 4_455 118.4(2) no
C(1) N(1) C(3) . 110.(2) no
C(1) N(1) C(5) . 110.(2) no
C(3) N(1) C(5) . 110.(2) no
C(1) N(1) C(7) . 108.(2) no
C(3) N(1) C(7) . 111.(2) no
C(5) N(1) C(7) . 108.(2) no
N(1) C(1) C(2) . 116.(2) no
N(1) C(3) C(4) . 116.(2) no
N(1) C(5) C(6) . 115.(2) no
N(1) C(7) C(8) . 117.(2) no

loop_
_geom_bond_atom_site_label_1
_geom_bond_atom_site_label_2
_geom_bond_site_symmetry_1
_geom_bond_site_symmetry_2
_geom_bond_distance
_geom_bond_publ_flag
I(1) Cu(1) . . 2.596(4) yes
I(1) Cu(2) . . 2.588(4) yes
I(2) Cu(1) . . 2.766(5) yes
I(2) Cu(2) . . 2.785(4) yes
I(2) Cu(2) . 4_555 2.505(4) yes
I(3) Cu(1) . . 2.720(4) yes
I(3) Cu(2) . . 2.831(5) yes
I(3) Cu(1) . 4_455 2.510(4) yes
Cu(1) Cu(2) . . 2.470(5) yes
Cu(1) Cu(2) . 4_555 2.639(5) yes
N(1) C(1) . . 1.46(3) no
N(1) C(3) . . 1.51(3) no
N(1) C(5) . . 1.44(3) no
N(1) C(7) . . 1.54(3) no
C(1) C(2) . . 1.52(4) no
C(3) C(4) . . 1.52(4) no
C(5) C(6) . . 1.53(3) no
C(7) C(8) . . 1.47(4) no
